data_8107499
loop_
_publ_author_name
'Ma, Wen-Jing'
'Wang, Hao'
'Wang, Zhen-Yu'
'Long, Yu-Xuan'
'Wang, Xin-Qi'
'Ma, Qian'
'Xu, Cui-Ran'
'Ma, Yu-Heng'

_publ_section_title
;
 The crystal structure of iguratimod-dimethylformamide (1/1),
 C17H14N2O6S&#x00B7;C3H7NO
;
_journal_issue 3
_journal_name_full 'Zeitschrift f\"ur Kristallographie - New Crystal Structures'
_journal_page_first 577
_journal_page_last 578
_journal_paper_doi 10.1515/ncrs-2023-0101
_journal_volume 238
_journal_year 2023
_chemical_formula_moiety 'C17 H14 N2 O6 S, C3 H7 N O'
_chemical_formula_sum 'C20 H21 N3 O7 S'
_chemical_formula_weight 447.46
_space_group_crystal_system triclinic
_space_group_IT_number 2
_space_group_name_Hall '-P 1'
_space_group_name_H-M_alt 'P -1'
_atom_sites_solution_hydrogens mixed
_atom_sites_solution_primary iterative
_cell_angle_alpha 85.238(2)
_cell_angle_beta 86.674(2)
_cell_angle_gamma 78.959(2)
_cell_formula_units_Z 2
_cell_length_a 5.4146(4)
_cell_length_b 11.7925(8)
_cell_length_c 16.9527(12)
_cell_measurement_reflns_used 9390
_cell_measurement_temperature 295.78
_cell_measurement_theta_max 68.3211
_cell_measurement_theta_min 4.7974
_cell_volume 1057.77(13)
_computing_cell_refinement 'APEX2-2008 [1]'
_computing_data_collection 'APEX2-2008 [1]'
_computing_data_reduction 'SAINT- 2008 [1]'
_computing_molecular_graphics 'Olex2 1.5 (Dolomanov et al., 2009)[2]'
_computing_publication_material 'Olex2 1.5 (Dolomanov et al., 2009)[2]'
_computing_structure_refinement 'SHELXL 2018/3 (Sheldrick, 2015)[3,4]'
_computing_structure_solution 'Olex2 1.5 (Dolomanov et al., 2009)[2]'
_diffrn_ambient_temperature 295.78
_diffrn_measured_fraction_theta_full 0.993
_diffrn_measured_fraction_theta_max 0.990
_diffrn_measurement_device_type 'Bruker APEX-AXS'
_diffrn_measurement_method 'phi and omega scans'
_diffrn_radiation_monochromator graphite
_diffrn_radiation_type CuK\a
_diffrn_radiation_wavelength 1.54178
_diffrn_reflns_av_R_equivalents 0.0348
_diffrn_reflns_av_unetI/netI 0.0210
_diffrn_reflns_Laue_measured_fraction_full 0.993
_diffrn_reflns_Laue_measured_fraction_max 0.990
_diffrn_reflns_limit_h_max 6
_diffrn_reflns_limit_h_min -6
_diffrn_reflns_limit_k_max 13
_diffrn_reflns_limit_k_min -14
_diffrn_reflns_limit_l_max 20
_diffrn_reflns_limit_l_min -20
_diffrn_reflns_number 24753
_diffrn_reflns_point_group_measured_fraction_full 0.993
_diffrn_reflns_point_group_measured_fraction_max 0.990
_diffrn_reflns_theta_full 67.679
_diffrn_reflns_theta_max 68.406
_diffrn_reflns_theta_min 4.797
_diffrn_source_current 30.0
_diffrn_source_power 1.2
_diffrn_source_voltage 40.0
_exptl_absorpt_coefficient_mu 1.783
_exptl_absorpt_correction_T_max 0.717
_exptl_absorpt_correction_T_min 0.674
_exptl_absorpt_correction_type multi-scan
_exptl_crystal_density_diffrn 1.405
_exptl_crystal_description needle
_exptl_crystal_F_000 468
_exptl_crystal_size_max 0.24
_exptl_crystal_size_mid 0.22
_exptl_crystal_size_min 0.2
_refine_diff_density_max 0.350
_refine_diff_density_min -0.272
_refine_diff_density_rms 0.037
_refine_ls_extinction_coef 0.0087(14)
_refine_ls_extinction_expression Fc^*^=kFc[1+0.001xFc^2^\l^3^/sin(2\q)]^-1/4^
_refine_ls_extinction_method 'SHELXL-2018/3 (Sheldrick 2018)'
_refine_ls_goodness_of_fit_ref 1.079
_refine_ls_hydrogen_treatment mixed
_refine_ls_matrix_type full
_refine_ls_number_parameters 288
_refine_ls_number_reflns 3854
_refine_ls_number_restraints 1
_refine_ls_restrained_S_all 1.084
_refine_ls_R_factor_all 0.0448
_refine_ls_R_factor_gt 0.0418
_refine_ls_shift/su_max 0.001
_refine_ls_shift/su_mean 0.000
_refine_ls_structure_factor_coef Fsqd
_refine_ls_weighting_details 'w=1/[\s^2^(Fo^2^)+(0.0561P)^2^+0.3786P] where P=(Fo^2^+2Fc^2^)/3'
_refine_ls_weighting_scheme calc
_refine_ls_wR_factor_gt 0.1142
_refine_ls_wR_factor_ref 0.1175
_reflns_Friedel_coverage 0.000
_reflns_Friedel_fraction_full .
_reflns_Friedel_fraction_max .
_reflns_number_gt 3546
_reflns_number_total 3854
_reflns_threshold_expression 'I > 2\s(I)'
_cod_data_source_file suppl_j_ncrs-2023-0101_suppl_001.cif
_cod_data_source_block 1
_cod_database_code 8107499
_shelx_space_group_comment
;
The symmetry employed for this shelxl refinement is uniquely defined
by the following loop, which should always be used as a source of
symmetry information in preference to the above space-group names.
They are only intended as comments.
;
_shelx_estimated_absorpt_t_max 0.717
_shelx_estimated_absorpt_t_min 0.674
_olex2_refinement_description
;
1. Restrained distances
 O1-O7
 2.9 with sigma of 0.01
2.a Aromatic/amide H refined with riding coordinates:
 N1(H1), C11(H11), C8(H8), C15(H15), C16(H16), C18(H18), C4(H4), C6(H6),
 C2(H2A), C5(H5), C3(H3)
2.b Idealised Me refined as rotating group:
 C17(H17A,H17B,H17C), C19(H19A,H19B,H19C), C20(H20A,H20B,H20C)
;

loop_
_space_group_symop_operation_xyz
'x, y, z'
'-x, -y, -z'

loop_
_atom_site_label
_atom_site_type_symbol
_atom_site_fract_x
_atom_site_fract_y
_atom_site_fract_z
_atom_site_U_iso_or_equiv
_atom_site_adp_type
_atom_site_occupancy
_atom_site_site_symmetry_order
_atom_site_calc_flag
_atom_site_refinement_flags_posn
_atom_site_refinement_flags_adp
_atom_site_refinement_flags_occupancy
_atom_site_disorder_assembly
_atom_site_disorder_group
C1 C 0.0426(4) 0.42521(15) 0.77370(12) 0.0510(5) Uani 1 1 d . . . . .
C2 C 0.2254(6) 0.4435(2) 0.81997(19) 0.0925(9) Uani 1 1 d . . . . .
H2A H 0.366857 0.386247 0.829180 0.111 Uiso 1 1 calc R U . . .
C3 C 0.1980(8) 0.5487(3) 0.8533(2) 0.1105(11) Uani 1 1 d . . . . .
H3 H 0.319780 0.561948 0.886072 0.133 Uiso 1 1 calc R U . . .
C4 C -0.0099(7) 0.6341(2) 0.83781(18) 0.0904(9) Uani 1 1 d . . . . .
H4 H -0.031668 0.703940 0.861402 0.108 Uiso 1 1 calc R U . . .
C5 C -0.1779(6) 0.6155(2) 0.7891(2) 0.1015(10) Uani 1 1 d . . . . .
H5 H -0.314086 0.674260 0.776889 0.122 Uiso 1 1 calc R U . . .
C6 C -0.1550(5) 0.5100(2) 0.75590(19) 0.0852(8) Uani 1 1 d . . . . .
H6 H -0.274621 0.498092 0.721811 0.102 Uiso 1 1 calc R U . . .
C7 C 0.2599(3) 0.27032(15) 0.69920(11) 0.0454(4) Uani 1 1 d . . . . .
C8 C 0.4074(3) 0.33257(14) 0.65258(11) 0.0474(4) Uani 1 1 d . . . . .
H8 H 0.373950 0.413004 0.651693 0.057 Uiso 1 1 calc R U . . .
C9 C 0.6091(3) 0.27654(14) 0.60597(10) 0.0421(4) Uani 1 1 d . . . . .
C10 C 0.6438(3) 0.15677(14) 0.60668(10) 0.0439(4) Uani 1 1 d . . . . .
C11 C 0.4935(3) 0.09182(14) 0.65300(11) 0.0455(4) Uani 1 1 d . . . . .
H11 H 0.520180 0.011807 0.650997 0.055 Uiso 1 1 calc R U . . .
C12 C 0.3047(3) 0.14721(14) 0.70189(10) 0.0423(4) Uani 1 1 d . . . . .
C13 C 0.7776(3) 0.33921(14) 0.55821(11) 0.0444(4) Uani 1 1 d . . . . .
C14 C 0.9729(3) 0.26731(14) 0.51228(10) 0.0439(4) Uani 1 1 d . . . . .
C15 C 0.9908(4) 0.15174(15) 0.51637(11) 0.0507(5) Uani 1 1 d . . . . .
H15 H 1.118352 0.108539 0.486260 0.061 Uiso 1 1 calc R U . . .
C16 C 1.3399(4) 0.27983(17) 0.42287(12) 0.0575(5) Uani 1 1 d . . . . .
H16 H 1.436555 0.330208 0.397269 0.069 Uiso 1 1 calc R U . . .
C17 C 0.0927(4) -0.11520(18) 0.70668(13) 0.0596(5) Uani 1 1 d . . . . .
H17A H 0.172147 -0.094876 0.656775 0.089 Uiso 1 1 calc R U . . .
H17B H -0.086206 -0.089607 0.704442 0.089 Uiso 1 1 calc R U . . .
H17C H 0.130014 -0.197737 0.717597 0.089 Uiso 1 1 calc R U . . .
C18 C -0.3941(4) 0.1554(2) 0.89121(13) 0.0665(6) Uani 1 1 d . . . . .
H18 H -0.433763 0.092469 0.868432 0.080 Uiso 1 1 calc R U . . .
C19 C -0.4664(6) 0.2825(3) 0.99769(18) 0.0997(10) Uani 1 1 d . . . . .
H19A H -0.410290 0.253499 1.049486 0.150 Uiso 1 1 calc R U . . .
H19B H -0.615328 0.340977 1.002542 0.150 Uiso 1 1 calc R U . . .
H19C H -0.336438 0.315320 0.968512 0.150 Uiso 1 1 calc R U . . .
C20 C -0.7255(6) 0.1334(4) 0.9900(2) 0.1188(12) Uani 1 1 d . . . . .
H20A H -0.882776 0.186642 0.985071 0.178 Uiso 1 1 calc R U . . .
H20B H -0.698289 0.110485 1.044952 0.178 Uiso 1 1 calc R U . . .
H20C H -0.729885 0.066215 0.962117 0.178 Uiso 1 1 calc R U . . .
N1 N 0.1510(3) 0.09013(12) 0.75419(9) 0.0497(4) Uani 1 1 d . . . . .
H1 H 0.016179 0.131409 0.773472 0.060 Uiso 1 1 calc R U . . .
N2 N 1.1380(3) 0.32644(13) 0.46624(10) 0.0510(4) Uani 1 1 d . . . . .
H2 H 1.110(4) 0.398(2) 0.4685(14) 0.071(7) Uiso 1 1 d . . . . .
N3 N -0.5220(4) 0.18898(18) 0.95645(11) 0.0696(5) Uani 1 1 d . . . . .
O1 O 0.0523(3) 0.31806(11) 0.74362(10) 0.0650(4) Uani 1 1 d D . . . .
O2 O 0.7611(3) 0.44536(10) 0.55664(9) 0.0613(4) Uani 1 1 d . . . . .
O3 O 0.8333(3) 0.09479(10) 0.56188(8) 0.0537(4) Uani 1 1 d . . . . .
O4 O 1.4084(3) 0.17708(13) 0.41397(10) 0.0767(5) Uani 1 1 d . . . . .
O5 O 0.0539(3) -0.06048(12) 0.85205(9) 0.0659(4) Uani 1 1 d . . . . .
O6 O 0.4714(3) -0.08905(12) 0.78444(9) 0.0602(4) Uani 1 1 d . . . . .
O7 O -0.2292(4) 0.20068(15) 0.85890(12) 0.0926(6) Uani 1 1 d D . . . .
S1 S 0.20612(8) -0.04847(3) 0.78176(3) 0.04649(18) Uani 1 1 d . . . . .

loop_
_atom_site_aniso_label
_atom_site_aniso_U_11
_atom_site_aniso_U_22
_atom_site_aniso_U_33
_atom_site_aniso_U_23
_atom_site_aniso_U_13
_atom_site_aniso_U_12
S1 0.0510(3) 0.0364(3) 0.0519(3) -0.00260(17) 0.01282(19) -0.01235(18)
O3 0.0684(8) 0.0291(6) 0.0630(8) -0.0116(5) 0.0286(6) -0.0134(5)
O6 0.0528(8) 0.0514(8) 0.0741(9) 0.0035(7) 0.0030(6) -0.0091(6)
O1 0.0635(8) 0.0385(7) 0.0938(11) -0.0247(7) 0.0361(8) -0.0155(6)
O2 0.0719(9) 0.0290(6) 0.0822(10) -0.0080(6) 0.0264(7) -0.0149(6)
O5 0.0819(10) 0.0520(8) 0.0621(9) -0.0024(6) 0.0283(7) -0.0182(7)
N2 0.0637(10) 0.0334(8) 0.0565(9) -0.0071(7) 0.0185(7) -0.0153(7)
N1 0.0530(8) 0.0339(8) 0.0606(9) -0.0068(6) 0.0200(7) -0.0090(6)
O4 0.0883(11) 0.0466(8) 0.0939(12) -0.0212(8) 0.0449(9) -0.0170(7)
C12 0.0486(9) 0.0330(8) 0.0467(9) -0.0065(7) 0.0066(7) -0.0123(7)
O7 0.1084(14) 0.0643(10) 0.0984(13) -0.0125(9) 0.0557(11) -0.0149(9)
C9 0.0520(9) 0.0299(8) 0.0455(9) -0.0071(7) 0.0075(7) -0.0114(7)
C11 0.0579(10) 0.0278(8) 0.0513(10) -0.0067(7) 0.0129(8) -0.0125(7)
C7 0.0497(9) 0.0337(8) 0.0535(10) -0.0122(7) 0.0108(8) -0.0098(7)
C13 0.0547(10) 0.0304(8) 0.0492(9) -0.0061(7) 0.0062(8) -0.0116(7)
C14 0.0547(10) 0.0339(8) 0.0445(9) -0.0071(7) 0.0091(7) -0.0134(7)
N3 0.0634(11) 0.0843(13) 0.0577(10) -0.0126(9) 0.0134(8) -0.0073(9)
C8 0.0556(10) 0.0281(8) 0.0586(11) -0.0092(7) 0.0100(8) -0.0093(7)
C15 0.0615(11) 0.0372(9) 0.0542(10) -0.0118(8) 0.0214(8) -0.0150(8)
C10 0.0537(10) 0.0327(8) 0.0457(9) -0.0101(7) 0.0117(7) -0.0102(7)
C1 0.0593(11) 0.0330(9) 0.0594(11) -0.0122(8) 0.0215(9) -0.0087(8)
C16 0.0678(12) 0.0469(11) 0.0596(11) -0.0102(9) 0.0228(9) -0.0202(9)
C17 0.0625(12) 0.0481(11) 0.0715(13) -0.0139(9) 0.0104(10) -0.0187(9)
C18 0.0721(14) 0.0654(13) 0.0582(12) -0.0095(10) 0.0120(10) -0.0055(11)
C4 0.133(3) 0.0497(14) 0.0914(19) -0.0343(13) 0.0461(18) -0.0278(15)
C6 0.0777(16) 0.0566(14) 0.120(2) -0.0280(14) -0.0123(15) 0.0035(12)
C2 0.106(2) 0.0681(16) 0.100(2) -0.0258(14) -0.0197(17) 0.0048(14)
C5 0.102(2) 0.0489(14) 0.145(3) -0.0283(16) 0.006(2) 0.0121(14)
C19 0.104(2) 0.105(2) 0.088(2) -0.0413(17) 0.0153(16) -0.0084(18)
C3 0.144(3) 0.090(2) 0.106(2) -0.0461(18) -0.018(2) -0.024(2)
C20 0.085(2) 0.150(3) 0.121(3) -0.013(2) 0.0419(19) -0.034(2)

loop_
_atom_type_symbol
_atom_type_description
_atom_type_scat_dispersion_real
_atom_type_scat_dispersion_imag
_atom_type_scat_source
C C 0.0181 0.0091 'International Tables Vol C Tables 4.2.6.8 and 6.1.1.4'
H H 0.0000 0.0000 'International Tables Vol C Tables 4.2.6.8 and 6.1.1.4'
N N 0.0311 0.0180 'International Tables Vol C Tables 4.2.6.8 and 6.1.1.4'
O O 0.0492 0.0322 'International Tables Vol C Tables 4.2.6.8 and 6.1.1.4'
S S 0.3331 0.5567 'International Tables Vol C Tables 4.2.6.8 and 6.1.1.4'

loop_
_geom_angle_atom_site_label_1
_geom_angle_atom_site_label_2
_geom_angle_atom_site_label_3
_geom_angle
_geom_angle_site_symmetry_1
_geom_angle_site_symmetry_3
O6 S1 N1 109.24(8) . .
O6 S1 C17 108.30(10) . .
O5 S1 O6 118.77(10) . .
O5 S1 N1 105.53(8) . .
O5 S1 C17 108.83(10) . .
N1 S1 C17 105.37(10) . .
C15 O3 C10 119.16(13) . .
C7 O1 C1 119.66(14) . .
C14 N2 H2 115.6(17) . .
C16 N2 C14 127.00(16) . .
C16 N2 H2 117.3(17) . .
S1 N1 H1 117.2 . .
C12 N1 S1 125.59(12) . .
C12 N1 H1 117.2 . .
N1 C12 C7 117.39(15) . .
C11 C12 N1 124.17(15) . .
C11 C12 C7 118.44(15) . .
C8 C9 C13 122.40(15) . .
C10 C9 C13 120.24(15) . .
C10 C9 C8 117.37(15) . .
C12 C11 H11 120.4 . .
C12 C11 C10 119.26(15) . .
C10 C11 H11 120.4 . .
O1 C7 C12 114.17(15) . .
C8 C7 O1 124.46(15) . .
C8 C7 C12 121.30(15) . .
O2 C13 C9 123.42(16) . .
O2 C13 C14 121.67(16) . .
C9 C13 C14 114.90(14) . .
N2 C14 C13 115.59(15) . .
C15 C14 N2 123.80(16) . .
C15 C14 C13 120.60(16) . .
C18 N3 C19 121.5(2) . .
C18 N3 C20 121.5(2) . .
C19 N3 C20 117.0(2) . .
C9 C8 H8 119.7 . .
C7 C8 C9 120.63(15) . .
C7 C8 H8 119.7 . .
O3 C15 H15 118.2 . .
C14 C15 O3 123.61(16) . .
C14 C15 H15 118.2 . .
O3 C10 C9 121.47(15) . .
O3 C10 C11 115.67(15) . .
C9 C10 C11 122.85(15) . .
C6 C1 O1 117.9(2) . .
C6 C1 C2 121.0(2) . .
C2 C1 O1 121.1(2) . .
N2 C16 H16 117.2 . .
O4 C16 N2 125.59(18) . .
O4 C16 H16 117.2 . .
S1 C17 H17A 109.5 . .
S1 C17 H17B 109.5 . .
S1 C17 H17C 109.5 . .
H17A C17 H17B 109.5 . .
H17A C17 H17C 109.5 . .
H17B C17 H17C 109.5 . .
O7 C18 N3 124.7(2) . .
O7 C18 H18 117.7 . .
N3 C18 H18 117.7 . .
C5 C4 H4 120.3 . .
C5 C4 C3 119.4(2) . .
C3 C4 H4 120.3 . .
C1 C6 H6 120.4 . .
C1 C6 C5 119.1(3) . .
C5 C6 H6 120.4 . .
C1 C2 H2A 120.5 . .
C1 C2 C3 118.9(3) . .
C3 C2 H2A 120.5 . .
C4 C5 C6 121.3(3) . .
C4 C5 H5 119.3 . .
C6 C5 H5 119.3 . .
N3 C19 H19A 109.5 . .
N3 C19 H19B 109.5 . .
N3 C19 H19C 109.5 . .
H19A C19 H19B 109.5 . .
H19A C19 H19C 109.5 . .
H19B C19 H19C 109.5 . .
C4 C3 C2 120.1(3) . .
C4 C3 H3 120.0 . .
C2 C3 H3 120.0 . .
N3 C20 H20A 109.5 . .
N3 C20 H20B 109.5 . .
N3 C20 H20C 109.5 . .
H20A C20 H20B 109.5 . .
H20A C20 H20C 109.5 . .
H20B C20 H20C 109.5 . .

loop_
_geom_bond_atom_site_label_1
_geom_bond_atom_site_label_2
_geom_bond_distance
_geom_bond_site_symmetry_2
S1 O6 1.4267(14) .
S1 O5 1.4221(14) .
S1 N1 1.6375(15) .
S1 C17 1.749(2) .
O3 C15 1.353(2) .
O3 C10 1.371(2) .
O1 C7 1.370(2) .
O1 C1 1.392(2) .
O2 C13 1.236(2) .
N2 C14 1.401(2) .
N2 C16 1.335(2) .
N2 H2 0.84(3) .
N1 H1 0.8600 .
N1 C12 1.401(2) .
O4 C16 1.217(2) .
C12 C11 1.376(2) .
C12 C7 1.423(2) .
O7 C18 1.208(3) .
C9 C13 1.452(2) .
C9 C8 1.401(2) .
C9 C10 1.388(2) .
C11 H11 0.9300 .
C11 C10 1.389(2) .
C7 C8 1.362(2) .
C13 C14 1.454(2) .
C14 C15 1.344(2) .
N3 C18 1.318(3) .
N3 C19 1.440(3) .
N3 C20 1.453(4) .
C8 H8 0.9300 .
C15 H15 0.9300 .
C1 C6 1.347(3) .
C1 C2 1.357(4) .
C16 H16 0.9300 .
C17 H17A 0.9600 .
C17 H17B 0.9600 .
C17 H17C 0.9600 .
C18 H18 0.9300 .
C4 H4 0.9300 .
C4 C5 1.323(5) .
C4 C3 1.380(5) .
C6 H6 0.9300 .
C6 C5 1.389(4) .
C2 H2A 0.9300 .
C2 C3 1.384(4) .
C5 H5 0.9300 .
C19 H19A 0.9600 .
C19 H19B 0.9600 .
C19 H19C 0.9600 .
C3 H3 0.9300 .
C20 H20A 0.9600 .
C20 H20B 0.9600 .
C20 H20C 0.9600 .

loop_
_geom_torsion_atom_site_label_1
_geom_torsion_atom_site_label_2
_geom_torsion_atom_site_label_3
_geom_torsion_atom_site_label_4
_geom_torsion
_geom_torsion_site_symmetry_1
_geom_torsion_site_symmetry_2
_geom_torsion_site_symmetry_3
_geom_torsion_site_symmetry_4
S1 N1 C12 C11 15.0(3) . . . .
S1 N1 C12 C7 -165.54(14) . . . .
O6 S1 N1 C12 32.67(18) . . . .
O1 C7 C8 C9 -176.76(18) . . . .
O1 C1 C6 C5 176.0(3) . . . .
O1 C1 C2 C3 -175.3(3) . . . .
O2 C13 C14 N2 -0.4(3) . . . .
O2 C13 C14 C15 178.43(19) . . . .
O5 S1 N1 C12 161.44(16) . . . .
N2 C14 C15 O3 178.91(18) . . . .
N1 C12 C11 C10 -176.41(17) . . . .
N1 C12 C7 O1 -6.0(2) . . . .
N1 C12 C7 C8 177.13(17) . . . .
C12 C11 C10 O3 177.67(16) . . . .
C12 C11 C10 C9 -1.4(3) . . . .
C12 C7 C8 C9 -0.2(3) . . . .
C9 C13 C14 N2 -179.63(16) . . . .
C9 C13 C14 C15 -0.8(3) . . . .
C11 C12 C7 O1 173.52(17) . . . .
C11 C12 C7 C8 -3.3(3) . . . .
C7 O1 C1 C6 124.5(2) . . . .
C7 O1 C1 C2 -56.0(3) . . . .
C7 C12 C11 C10 4.1(3) . . . .
C13 C9 C8 C7 -177.20(18) . . . .
C13 C9 C10 O3 -1.1(3) . . . .
C13 C9 C10 C11 177.99(17) . . . .
C13 C14 C15 O3 0.2(3) . . . .
C14 N2 C16 O4 2.9(4) . . . .
C8 C9 C13 O2 2.1(3) . . . .
C8 C9 C13 C14 -178.69(17) . . . .
C8 C9 C10 O3 178.84(17) . . . .
C8 C9 C10 C11 -2.1(3) . . . .
C15 O3 C10 C9 0.4(3) . . . .
C15 O3 C10 C11 -178.73(17) . . . .
C10 O3 C15 C14 0.1(3) . . . .
C10 C9 C13 O2 -177.99(18) . . . .
C10 C9 C13 C14 1.2(3) . . . .
C10 C9 C8 C7 2.9(3) . . . .
C1 O1 C7 C12 152.99(18) . . . .
C1 O1 C7 C8 -30.3(3) . . . .
C1 C6 C5 C4 -0.1(5) . . . .
C1 C2 C3 C4 -1.4(5) . . . .
C16 N2 C14 C13 175.81(19) . . . .
C16 N2 C14 C15 -3.0(3) . . . .
C17 S1 N1 C12 -83.48(17) . . . .
C6 C1 C2 C3 4.2(5) . . . .
C2 C1 C6 C5 -3.5(4) . . . .
C5 C4 C3 C2 -2.1(5) . . . .
C19 N3 C18 O7 -2.7(4) . . . .
C3 C4 C5 C6 2.8(5) . . . .
C20 N3 C18 O7 177.3(3) . . . .
